data_7026790
loop_
_publ_author_name
'Reiss, Fabian'
'Schulz, Axel'
'Villinger, Alexander'
'Weding, Nico'

_publ_section_title
;
 Synthesis of sterically encumbered
 2,4-bis-m-terphenyl-1,3-dichloro-2,4-cyclo-dipnictadiazanes
 [m-TerNPnCl](2), (Pn = P, As).
;
_journal_issue 41
_journal_name_full 'Dalton transactions (Cambridge, England : 2003)'
_journal_page_first 9962
_journal_page_last 9972
_journal_paper_doi 10.1039/c0dt00700e
_journal_volume 39
_journal_year 2010
_chemical_formula_moiety 'C24 H26'
_chemical_formula_sum 'C24 H26'
_chemical_formula_weight 314.45
_chemical_name_systematic
;
2,6-(2,4,6-trimethylphenyl)benzene
;
_space_group_IT_number 2
_symmetry_cell_setting triclinic
_symmetry_Int_Tables_number 2
_symmetry_space_group_name_Hall '-P 1'
_symmetry_space_group_name_H-M 'P -1'
_atom_sites_solution_hydrogens geom
_atom_sites_solution_primary direct
_atom_sites_solution_secondary difmap
_audit_creation_method SHELXL-97
_cell_angle_alpha 98.22(12)
_cell_angle_beta 96.31(15)
_cell_angle_gamma 106.77(8)
_cell_formula_units_Z 4
_cell_length_a 8.958(17)
_cell_length_b 11.54(2)
_cell_length_c 17.99(5)
_cell_measurement_reflns_used 3152
_cell_measurement_temperature 173(2)
_cell_measurement_theta_max 40.976
_cell_measurement_theta_min 4.708
_cell_volume 1740(7)
_computing_cell_refinement 'Bruker Apex v7.51a'
_computing_data_collection 'Bruker Apex v7.51a'
_computing_data_reduction 'Bruker SAINT'
_computing_molecular_graphics 'ORTEP-3v2.01 (Farrugia, 1997)'
_computing_publication_material SHELXL-97
_computing_structure_refinement 'SHELXL-97 (Sheldrick, 1997)'
_computing_structure_solution 'SHELXS-97 (Sheldrick, 1997)'
_diffrn_ambient_temperature 173(2)
_diffrn_measured_fraction_theta_full 0.984
_diffrn_measured_fraction_theta_max 0.984
_diffrn_measurement_device_type 'Bruker-Nonius Apex-X8-CCD-diffractometer'
_diffrn_measurement_method 'phi and omega scans'
_diffrn_radiation_monochromator graphite
_diffrn_radiation_source 'sealed tube'
_diffrn_radiation_type MoK\a
_diffrn_radiation_wavelength 0.71073
_diffrn_reflns_av_R_equivalents 0.0237
_diffrn_reflns_av_sigmaI/netI 0.0210
_diffrn_reflns_limit_h_max 12
_diffrn_reflns_limit_h_min -12
_diffrn_reflns_limit_k_max 15
_diffrn_reflns_limit_k_min -15
_diffrn_reflns_limit_l_max 24
_diffrn_reflns_limit_l_min -24
_diffrn_reflns_number 36100
_diffrn_reflns_theta_full 28.50
_diffrn_reflns_theta_max 28.50
_diffrn_reflns_theta_min 1.16
_exptl_absorpt_coefficient_mu 0.067
_exptl_absorpt_correction_T_max 0.9887
_exptl_absorpt_correction_T_min 0.9769
_exptl_absorpt_correction_type multi-scan
_exptl_absorpt_process_details '(SADABS; Sheldrick, 2004)'
_exptl_crystal_colour colourless
_exptl_crystal_density_diffrn 1.201
_exptl_crystal_density_method 'not measured'
_exptl_crystal_description block
_exptl_crystal_F_000 680
_exptl_crystal_size_max 0.35
_exptl_crystal_size_mid 0.22
_exptl_crystal_size_min 0.17
_refine_diff_density_max 0.279
_refine_diff_density_min -0.229
_refine_diff_density_rms 0.041
_refine_ls_extinction_method none
_refine_ls_goodness_of_fit_ref 1.074
_refine_ls_hydrogen_treatment constr
_refine_ls_matrix_type full
_refine_ls_number_parameters 446
_refine_ls_number_reflns 8672
_refine_ls_number_restraints 0
_refine_ls_restrained_S_all 1.074
_refine_ls_R_factor_all 0.0610
_refine_ls_R_factor_gt 0.0467
_refine_ls_shift/su_max 0.000
_refine_ls_shift/su_mean 0.000
_refine_ls_structure_factor_coef Fsqd
_refine_ls_weighting_details 'calc w=1/[\s^2^(Fo^2^)+(0.0756P)^2^+0.2466P] where P=(Fo^2^+2Fc^2^)/3'
_refine_ls_weighting_scheme calc
_refine_ls_wR_factor_gt 0.1312
_refine_ls_wR_factor_ref 0.1395
_reflns_number_gt 6794
_reflns_number_total 8672
_reflns_threshold_expression >2\s(I)
_cod_data_source_file c0dt00700e.txt
_cod_data_source_block ter_h
_cod_original_cell_volume 1739(7)
_cod_database_code 7026790

loop_
_symmetry_equiv_pos_as_xyz
'x, y, z'
'-x, -y, -z'

loop_
_atom_site_label
_atom_site_type_symbol
_atom_site_fract_x
_atom_site_fract_y
_atom_site_fract_z
_atom_site_U_iso_or_equiv
_atom_site_adp_type
_atom_site_occupancy
_atom_site_symmetry_multiplicity
_atom_site_calc_flag
_atom_site_refinement_flags
_atom_site_disorder_assembly
_atom_site_disorder_group
C1 C 0.69276(13) 0.54005(10) 0.32084(6) 0.0335(2) Uani 1 1 d . . .
H1 H 0.6491 0.5908 0.2939 0.040 Uiso 1 1 calc R . .
C2 C 0.59766(13) 0.42704(10) 0.32705(6) 0.0321(2) Uani 1 1 d . . .
C3 C 0.66122(14) 0.35543(11) 0.36591(7) 0.0377(3) Uani 1 1 d . . .
H3 H 0.5975 0.2760 0.3705 0.045 Uiso 1 1 calc R . .
C4 C 0.81618(15) 0.39726(12) 0.39829(7) 0.0416(3) Uani 1 1 d . . .
H4 H 0.8594 0.3471 0.4260 0.050 Uiso 1 1 calc R . .
C5 C 0.90913(14) 0.50935(11) 0.39148(7) 0.0387(3) Uani 1 1 d . . .
H5 H 1.0171 0.5372 0.4142 0.046 Uiso 1 1 calc R . .
C6 C 0.84888(13) 0.58248(10) 0.35222(7) 0.0338(2) Uani 1 1 d . . .
C7 C 0.43005(12) 0.38409(10) 0.29324(6) 0.0307(2) Uani 1 1 d . . .
C8 C 0.31401(14) 0.38636(11) 0.33731(7) 0.0347(2) Uani 1 1 d . . .
C9 C 0.15904(14) 0.34761(11) 0.30468(7) 0.0378(3) Uani 1 1 d . . .
H9 H 0.0804 0.3486 0.3359 0.045 Uiso 1 1 calc R . .
C10 C 0.11555(13) 0.30831(10) 0.22967(7) 0.0358(2) Uani 1 1 d . . .
C11 C 0.23221(14) 0.30672(10) 0.18689(7) 0.0362(2) Uani 1 1 d . . .
H11 H 0.2033 0.2795 0.1334 0.043 Uiso 1 1 calc R . .
C12 C 0.38858(13) 0.34258(11) 0.21752(6) 0.0340(2) Uani 1 1 d . . .
C13 C 0.95072(13) 0.70329(10) 0.34438(7) 0.0361(3) Uani 1 1 d . . .
C14 C 1.01072(14) 0.72085(11) 0.27896(8) 0.0385(3) Uani 1 1 d . . .
C15 C 1.11060(15) 0.83330(12) 0.27431(9) 0.0457(3) Uani 1 1 d . . .
H15 H 1.1511 0.8445 0.2283 0.055 Uiso 1 1 calc R . .
C16 C 1.15301(16) 0.92825(12) 0.33290(10) 0.0518(4) Uani 1 1 d . . .
C17 C 1.09060(17) 0.90955(12) 0.39665(10) 0.0546(4) Uani 1 1 d . . .
H17 H 1.1186 0.9762 0.4385 0.066 Uiso 1 1 calc R . .
C18 C 0.98866(15) 0.79907(12) 0.40403(8) 0.0447(3) Uani 1 1 d . . .
C19 C 0.35566(17) 0.43009(16) 0.41898(7) 0.0513(3) Uani 1 1 d . . .
H19A H 0.2645 0.4450 0.4393 0.077 Uiso 1 1 calc R . .
H19B H 0.4439 0.5069 0.4295 0.077 Uiso 1 1 calc R . .
H19C H 0.3867 0.3679 0.4432 0.077 Uiso 1 1 calc R . .
C20 C -0.05370(15) 0.26704(14) 0.19598(9) 0.0510(3) Uani 1 1 d . . .
H20A H -0.0641 0.2787 0.1430 0.076 Uiso 0.702(19) 1 calc PR A 1
H20B H -0.1090 0.3155 0.2248 0.076 Uiso 0.702(19) 1 calc PR A 1
H20C H -0.1000 0.1797 0.1978 0.076 Uiso 0.702(19) 1 calc PR A 1
H20D H -0.1185 0.2371 0.2340 0.076 Uiso 0.298(19) 1 d PR A 2
H20E H -0.0736 0.2002 0.1521 0.076 Uiso 0.298(19) 1 d PR A 2
H20F H -0.0825 0.3362 0.1792 0.076 Uiso 0.298(19) 1 d PR A 2
C21 C 0.51042(16) 0.33444(15) 0.16888(8) 0.0512(3) Uani 1 1 d . . .
H21A H 0.5694 0.4173 0.1624 0.077 Uiso 1 1 calc R . .
H21B H 0.4590 0.2840 0.1190 0.077 Uiso 1 1 calc R . .
H21C H 0.5832 0.2967 0.1932 0.077 Uiso 1 1 calc R . .
C22 C 0.9200(2) 0.78379(15) 0.47362(9) 0.0608(4) Uani 1 1 d . . .
H22A H 0.8055 0.7675 0.4623 0.091 Uiso 1 1 calc R . .
H22B H 0.9664 0.8592 0.5119 0.091 Uiso 1 1 calc R . .
H22C H 0.9421 0.7145 0.4933 0.091 Uiso 1 1 calc R . .
C23 C 0.97146(17) 0.61963(12) 0.21409(8) 0.0472(3) Uani 1 1 d . . .
H23A H 1.0127 0.5544 0.2281 0.071 Uiso 1 1 calc R . .
H23B H 1.0188 0.6498 0.1712 0.071 Uiso 1 1 calc R . .
H23C H 0.8565 0.5868 0.1995 0.071 Uiso 1 1 calc R . .
C24 C 1.2661(2) 1.04837(14) 0.32796(13) 0.0737(5) Uani 1 1 d . . .
H24A H 1.2864 1.1048 0.3767 0.111 Uiso 1 1 calc R . .
H24B H 1.2212 1.0834 0.2878 0.111 Uiso 1 1 calc R . .
H24C H 1.3653 1.0363 0.3161 0.111 Uiso 1 1 calc R . .
C25 C 0.73095(13) 0.83859(10) 0.16545(7) 0.0331(2) Uani 1 1 d . . .
H25 H 0.7732 0.7852 0.1905 0.040 Uiso 1 1 calc R . .
C26 C 0.62506(13) 0.88717(10) 0.19776(7) 0.0323(2) Uani 1 1 d . . .
C27 C 0.56639(13) 0.96474(11) 0.16205(7) 0.0358(2) Uani 1 1 d . . .
H27 H 0.4938 0.9999 0.1838 0.043 Uiso 1 1 calc R . .
C28 C 0.61114(14) 0.99171(11) 0.09602(7) 0.0388(3) Uani 1 1 d . . .
H28 H 0.5701 1.0460 0.0712 0.047 Uiso 1 1 calc R . .
C29 C 0.71542(14) 0.94141(11) 0.06436(7) 0.0373(3) Uani 1 1 d . . .
H29 H 0.7454 0.9605 0.0174 0.045 Uiso 1 1 calc R . .
C30 C 0.77666(12) 0.86461(10) 0.09908(7) 0.0319(2) Uani 1 1 d . . .
C31 C 0.57444(13) 0.85615(11) 0.26843(7) 0.0338(2) Uani 1 1 d . . .
C32 C 0.64079(16) 0.93600(12) 0.33471(7) 0.0436(3) Uani 1 1 d . . .
C33 C 0.5853(2) 0.90616(15) 0.39898(8) 0.0526(4) Uani 1 1 d . . .
H33 H 0.6307 0.9615 0.4458 0.063 Uiso 1 1 calc R . .
C34 C 0.46838(18) 0.80133(14) 0.39963(8) 0.0493(3) Uani 1 1 d . . .
C35 C 0.40781(16) 0.72242(13) 0.33403(8) 0.0442(3) Uani 1 1 d . . .
H35 H 0.3276 0.6473 0.3334 0.053 Uiso 1 1 calc R . .
C36 C 0.45906(14) 0.74789(11) 0.26822(7) 0.0373(3) Uani 1 1 d . . .
C37 C 0.89303(12) 0.81272(10) 0.06660(6) 0.0314(2) Uani 1 1 d . . .
C38 C 0.84633(13) 0.69600(10) 0.02603(7) 0.0330(2) Uani 1 1 d . . .
C39 C 0.95779(14) 0.65023(11) -0.00338(7) 0.0360(2) Uani 1 1 d . . .
H39 H 0.9247 0.5695 -0.0329 0.043 Uiso 1 1 calc R . .
C40 C 1.11454(14) 0.71687(11) 0.00840(7) 0.0355(2) Uani 1 1 d . . .
C41 C 1.15820(13) 0.83173(11) 0.04946(7) 0.0370(3) Uani 1 1 d . . .
H41 H 1.2666 0.8792 0.0590 0.044 Uiso 1 1 calc R . .
C42 C 1.05026(13) 0.88187(10) 0.07782(7) 0.0356(2) Uani 1 1 d . . .
C43 C 0.7689(2) 1.05086(14) 0.33666(10) 0.0626(4) Uani 1 1 d . . .
H43A H 0.8053 1.0946 0.3894 0.094 Uiso 1 1 calc R . .
H43B H 0.7296 1.1032 0.3063 0.094 Uiso 1 1 calc R . .
H43C H 0.8568 1.0312 0.3156 0.094 Uiso 1 1 calc R . .
C44 C 0.4055(3) 0.77444(19) 0.46958(9) 0.0713(5) Uani 1 1 d . . .
H44A H 0.3007 0.7853 0.4674 0.107 Uiso 1 1 calc R . .
H44B H 0.4766 0.8308 0.5137 0.107 Uiso 1 1 calc R . .
H44C H 0.3974 0.6893 0.4742 0.107 Uiso 1 1 calc R . .
C45 C 0.38785(17) 0.65971(13) 0.19796(8) 0.0488(3) Uani 1 1 d . . .
H45A H 0.3313 0.6970 0.1634 0.073 Uiso 1 1 calc R . .
H45B H 0.3136 0.5860 0.2094 0.073 Uiso 1 1 calc R . .
H45C H 0.4707 0.6368 0.1738 0.073 Uiso 1 1 calc R . .
C46 C 1.10213(15) 1.00933(12) 0.11883(9) 0.0498(3) Uani 1 1 d . . .
H46A H 1.2177 1.0392 0.1300 0.075 Uiso 1 1 calc R . .
H46B H 1.0589 1.0131 0.1665 0.075 Uiso 1 1 calc R . .
H46C H 1.0644 1.0610 0.0874 0.075 Uiso 1 1 calc R . .
C47 C 0.67818(14) 0.61902(12) 0.01394(8) 0.0433(3) Uani 1 1 d . . .
H47A H 0.6563 0.5811 0.0586 0.065 Uiso 1 1 calc R . .
H47B H 0.6571 0.5545 -0.0311 0.065 Uiso 1 1 calc R . .
H47C H 0.6102 0.6707 0.0064 0.065 Uiso 1 1 calc R . .
C48 C 1.23508(16) 0.66725(13) -0.02268(9) 0.0473(3) Uani 1 1 d . . .
H48A H 1.2922 0.7229 -0.0537 0.071 Uiso 1 1 calc R . .
H48B H 1.1830 0.5857 -0.0542 0.071 Uiso 1 1 calc R . .
H48C H 1.3096 0.6604 0.0193 0.071 Uiso 1 1 calc R . .

loop_
_atom_site_aniso_label
_atom_site_aniso_U_11
_atom_site_aniso_U_22
_atom_site_aniso_U_33
_atom_site_aniso_U_23
_atom_site_aniso_U_13
_atom_site_aniso_U_12
C1 0.0312(5) 0.0376(6) 0.0340(6) 0.0070(4) 0.0024(4) 0.0147(4)
C2 0.0300(5) 0.0383(6) 0.0292(5) 0.0048(4) 0.0054(4) 0.0126(4)
C3 0.0380(6) 0.0416(6) 0.0378(6) 0.0131(5) 0.0085(5) 0.0152(5)
C4 0.0409(6) 0.0490(7) 0.0431(7) 0.0177(5) 0.0055(5) 0.0223(5)
C5 0.0310(5) 0.0459(6) 0.0407(6) 0.0064(5) -0.0003(5) 0.0173(5)
C6 0.0312(5) 0.0365(6) 0.0345(6) 0.0027(4) 0.0025(4) 0.0145(4)
C7 0.0293(5) 0.0320(5) 0.0310(5) 0.0063(4) 0.0051(4) 0.0093(4)
C8 0.0355(6) 0.0398(6) 0.0310(6) 0.0063(4) 0.0072(4) 0.0144(5)
C9 0.0318(5) 0.0420(6) 0.0423(7) 0.0090(5) 0.0112(5) 0.0131(5)
C10 0.0303(5) 0.0309(5) 0.0429(6) 0.0076(5) 0.0019(5) 0.0054(4)
C11 0.0370(6) 0.0342(5) 0.0318(6) 0.0036(4) 0.0015(5) 0.0054(5)
C12 0.0334(5) 0.0359(6) 0.0315(6) 0.0057(4) 0.0074(4) 0.0084(4)
C13 0.0276(5) 0.0339(5) 0.0456(7) 0.0036(5) -0.0034(5) 0.0130(4)
C14 0.0313(5) 0.0345(6) 0.0495(7) 0.0064(5) 0.0010(5) 0.0126(4)
C15 0.0366(6) 0.0373(6) 0.0645(9) 0.0136(6) 0.0029(6) 0.0130(5)
C16 0.0390(7) 0.0338(6) 0.0784(11) 0.0094(6) -0.0058(7) 0.0108(5)
C17 0.0502(8) 0.0352(6) 0.0696(10) -0.0081(6) -0.0140(7) 0.0165(6)
C18 0.0412(6) 0.0400(6) 0.0507(8) -0.0021(5) -0.0056(5) 0.0188(5)
C19 0.0502(7) 0.0761(10) 0.0314(6) 0.0036(6) 0.0098(5) 0.0271(7)
C20 0.0318(6) 0.0538(8) 0.0595(9) 0.0091(6) -0.0015(6) 0.0049(5)
C21 0.0431(7) 0.0723(9) 0.0350(7) 0.0019(6) 0.0123(5) 0.0144(7)
C22 0.0723(10) 0.0582(9) 0.0504(9) -0.0077(7) 0.0006(7) 0.0298(8)
C23 0.0524(7) 0.0402(6) 0.0478(7) 0.0070(6) 0.0122(6) 0.0116(6)
C24 0.0589(10) 0.0362(7) 0.1121(15) 0.0121(8) -0.0087(10) 0.0021(7)
C25 0.0306(5) 0.0334(5) 0.0389(6) 0.0101(4) 0.0069(4) 0.0132(4)
C26 0.0286(5) 0.0330(5) 0.0357(6) 0.0062(4) 0.0050(4) 0.0102(4)
C27 0.0307(5) 0.0378(6) 0.0426(6) 0.0085(5) 0.0065(5) 0.0156(4)
C28 0.0364(6) 0.0386(6) 0.0467(7) 0.0155(5) 0.0058(5) 0.0162(5)
C29 0.0360(6) 0.0381(6) 0.0412(6) 0.0148(5) 0.0099(5) 0.0120(5)
C30 0.0268(5) 0.0303(5) 0.0390(6) 0.0080(4) 0.0080(4) 0.0078(4)
C31 0.0342(5) 0.0398(6) 0.0348(6) 0.0092(5) 0.0076(4) 0.0209(5)
C32 0.0511(7) 0.0438(7) 0.0400(7) 0.0055(5) 0.0031(5) 0.0238(6)
C33 0.0728(10) 0.0608(9) 0.0347(7) 0.0050(6) 0.0040(6) 0.0401(8)
C34 0.0642(9) 0.0638(9) 0.0407(7) 0.0210(6) 0.0182(6) 0.0430(8)
C35 0.0457(7) 0.0536(7) 0.0458(7) 0.0216(6) 0.0159(6) 0.0254(6)
C36 0.0362(6) 0.0436(6) 0.0392(6) 0.0129(5) 0.0102(5) 0.0192(5)
C37 0.0285(5) 0.0334(5) 0.0352(6) 0.0108(4) 0.0091(4) 0.0106(4)
C38 0.0293(5) 0.0345(5) 0.0361(6) 0.0097(4) 0.0068(4) 0.0089(4)
C39 0.0374(6) 0.0348(6) 0.0378(6) 0.0076(5) 0.0094(5) 0.0127(5)
C40 0.0348(6) 0.0411(6) 0.0387(6) 0.0156(5) 0.0141(5) 0.0170(5)
C41 0.0277(5) 0.0391(6) 0.0462(7) 0.0142(5) 0.0106(5) 0.0085(4)
C42 0.0310(5) 0.0334(5) 0.0423(6) 0.0091(5) 0.0091(5) 0.0077(4)
C43 0.0706(10) 0.0487(8) 0.0556(9) -0.0014(7) -0.0075(8) 0.0101(7)
C44 0.1043(14) 0.0940(13) 0.0462(9) 0.0325(9) 0.0325(9) 0.0609(12)
C45 0.0478(7) 0.0461(7) 0.0470(8) 0.0100(6) 0.0089(6) 0.0051(6)
C46 0.0362(6) 0.0378(6) 0.0683(9) 0.0001(6) 0.0089(6) 0.0048(5)
C47 0.0302(6) 0.0387(6) 0.0564(8) 0.0038(5) 0.0057(5) 0.0065(5)
C48 0.0429(7) 0.0547(8) 0.0564(8) 0.0174(6) 0.0223(6) 0.0251(6)

loop_
_atom_type_symbol
_atom_type_description
_atom_type_scat_dispersion_real
_atom_type_scat_dispersion_imag
_atom_type_scat_source
C C 0.0033 0.0016 'International Tables Vol C Tables 4.2.6.8 and 6.1.1.4'
H H 0.0000 0.0000 'International Tables Vol C Tables 4.2.6.8 and 6.1.1.4'

loop_
_geom_angle_atom_site_label_1
_geom_angle_atom_site_label_2
_geom_angle_atom_site_label_3
_geom_angle
C2 C1 C6 121.99(14)
C2 C1 H1 119.0
C6 C1 H1 119.0
C3 C2 C1 118.48(18)
C3 C2 C7 120.66(16)
C1 C2 C7 120.86(14)
C2 C3 C4 120.12(17)
C2 C3 H3 119.9
C4 C3 H3 119.9
C5 C4 C3 120.74(15)
C5 C4 H4 119.6
C3 C4 H4 119.6
C4 C5 C6 120.35(18)
C4 C5 H5 119.8
C6 C5 H5 119.8
C5 C6 C1 118.31(16)
C5 C6 C13 120.05(18)
C1 C6 C13 121.64(14)
C12 C7 C8 119.31(19)
C12 C7 C2 119.49(17)
C8 C7 C2 121.20(19)
C9 C8 C7 120.3(2)
C9 C8 C19 119.36(18)
C7 C8 C19 120.32(19)
C10 C9 C8 121.37(18)
C10 C9 H9 119.3
C8 C9 H9 119.3
C9 C10 C11 117.48(19)
C9 C10 C20 120.05(18)
C11 C10 C20 122.5(2)
C12 C11 C10 123.0(2)
C12 C11 H11 118.5
C10 C11 H11 118.5
C7 C12 C11 118.51(18)
C7 C12 C21 120.59(19)
C11 C12 C21 120.9(2)
C18 C13 C14 119.45(19)
C18 C13 C6 119.4(2)
C14 C13 C6 121.18(16)
C13 C14 C15 119.94(18)
C13 C14 C23 120.50(19)
C15 C14 C23 119.6(2)
C16 C15 C14 121.8(2)
C16 C15 H15 119.1
C14 C15 H15 119.1
C15 C16 C17 117.4(2)
C15 C16 C24 121.1(2)
C17 C16 C24 121.5(2)
C16 C17 C18 123.20(18)
C16 C17 H17 118.4
C18 C17 H17 118.4
C13 C18 C17 118.2(2)
C13 C18 C22 120.37(19)
C17 C18 C22 121.39(18)
C8 C19 H19A 109.5
C8 C19 H19B 109.5
H19A C19 H19B 109.5
C8 C19 H19C 109.5
H19A C19 H19C 109.5
H19B C19 H19C 109.5
C10 C20 H20A 109.5
C10 C20 H20B 109.5
C10 C20 H20C 109.5
C10 C20 H20D 109.7
C10 C20 H20E 109.7
H20D C20 H20E 109.3
C10 C20 H20F 109.7
H20D C20 H20F 109.3
H20E C20 H20F 109.3
C12 C21 H21A 109.5
C12 C21 H21B 109.5
H21A C21 H21B 109.5
C12 C21 H21C 109.5
H21A C21 H21C 109.5
H21B C21 H21C 109.5
C18 C22 H22A 109.5
C18 C22 H22B 109.5
H22A C22 H22B 109.5
C18 C22 H22C 109.5
H22A C22 H22C 109.5
H22B C22 H22C 109.5
C14 C23 H23A 109.5
C14 C23 H23B 109.5
H23A C23 H23B 109.5
C14 C23 H23C 109.5
H23A C23 H23C 109.5
H23B C23 H23C 109.5
C16 C24 H24A 109.5
C16 C24 H24B 109.5
H24A C24 H24B 109.5
C16 C24 H24C 109.5
H24A C24 H24C 109.5
H24B C24 H24C 109.5
C30 C25 C26 121.84(15)
C30 C25 H25 119.1
C26 C25 H25 119.1
C27 C26 C25 118.79(18)
C27 C26 C31 120.04(15)
C25 C26 C31 121.17(15)
C28 C27 C26 120.02(16)
C28 C27 H27 120.0
C26 C27 H27 120.0
C27 C28 C29 120.32(16)
C27 C28 H28 119.8
C29 C28 H28 119.8
C30 C29 C28 120.86(18)
C30 C29 H29 119.6
C28 C29 H29 119.6
C25 C30 C29 118.17(16)
C25 C30 C37 120.49(15)
C29 C30 C37 121.33(17)
C32 C31 C36 120.05(19)
C32 C31 C26 119.4(2)
C36 C31 C26 120.50(18)
C31 C32 C33 117.6(2)
C31 C32 C43 121.0(2)
C33 C32 C43 121.39(19)
C34 C33 C32 123.20(19)
C34 C33 H33 118.4
C32 C33 H33 118.4
C35 C34 C33 118.1(2)
C35 C34 C44 119.9(2)
C33 C34 C44 121.9(2)
C34 C35 C36 121.0(2)
C34 C35 H35 119.5
C36 C35 H35 119.5
C35 C36 C31 119.98(18)
C35 C36 C45 118.9(2)
C31 C36 C45 121.08(19)
C38 C37 C42 119.47(15)
C38 C37 C30 120.24(15)
C42 C37 C30 120.28(17)
C37 C38 C39 118.83(16)
C37 C38 C47 120.57(15)
C39 C38 C47 120.60(18)
C40 C39 C38 122.38(18)
C40 C39 H39 118.8
C38 C39 H39 118.8
C41 C40 C39 117.70(15)
C41 C40 C48 119.84(16)
C39 C40 C48 122.45(18)
C40 C41 C42 121.68(16)
C40 C41 H41 119.2
C42 C41 H41 119.2
C41 C42 C37 119.90(18)
C41 C42 C46 119.73(16)
C37 C42 C46 120.36(15)
C32 C43 H43A 109.5
C32 C43 H43B 109.5
H43A C43 H43B 109.5
C32 C43 H43C 109.5
H43A C43 H43C 109.5
H43B C43 H43C 109.5
C34 C44 H44A 109.5
C34 C44 H44B 109.5
H44A C44 H44B 109.5
C34 C44 H44C 109.5
H44A C44 H44C 109.5
H44B C44 H44C 109.5
C36 C45 H45A 109.5
C36 C45 H45B 109.5
H45A C45 H45B 109.5
C36 C45 H45C 109.5
H45A C45 H45C 109.5
H45B C45 H45C 109.5
C42 C46 H46A 109.5
C42 C46 H46B 109.5
H46A C46 H46B 109.5
C42 C46 H46C 109.5
H46A C46 H46C 109.5
H46B C46 H46C 109.5
C38 C47 H47A 109.5
C38 C47 H47B 109.5
H47A C47 H47B 109.5
C38 C47 H47C 109.5
H47A C47 H47C 109.5
H47B C47 H47C 109.5
C40 C48 H48A 109.5
C40 C48 H48B 109.5
H48A C48 H48B 109.5
C40 C48 H48C 109.5
H48A C48 H48C 109.5
H48B C48 H48C 109.5

loop_
_geom_bond_atom_site_label_1
_geom_bond_atom_site_label_2
_geom_bond_distance
C1 C2 1.364(3)
C1 C6 1.366(3)
C1 H1 0.9500
C2 C3 1.358(3)
C2 C7 1.468(3)
C3 C4 1.362(3)
C3 H3 0.9500
C4 C5 1.351(3)
C4 H4 0.9500
C5 C6 1.361(3)
C5 H5 0.9500
C6 C13 1.465(3)
C7 C12 1.350(4)
C7 C8 1.379(3)
C8 C9 1.364(3)
C8 C19 1.453(4)
C9 C10 1.337(4)
C9 H9 0.9500
C10 C11 1.367(3)
C10 C20 1.480(4)
C11 C12 1.367(3)
C11 H11 0.9500
C12 C21 1.487(3)
C13 C18 1.361(4)
C13 C14 1.364(4)
C14 C15 1.367(3)
C14 C23 1.460(4)
C15 C16 1.340(4)
C15 H15 0.9500
C16 C17 1.348(4)
C16 C24 1.483(3)
C17 C18 1.371(3)
C17 H17 0.9500
C18 C22 1.465(4)
C19 H19A 0.9800
C19 H19B 0.9800
C19 H19C 0.9800
C20 H20A 0.9800
C20 H20B 0.9800
C20 H20C 0.9800
C20 H20D 0.9821
C20 H20E 0.9821
C20 H20F 0.9821
C21 H21A 0.9800
C21 H21B 0.9800
C21 H21C 0.9800
C22 H22A 0.9800
C22 H22B 0.9800
C22 H22C 0.9800
C23 H23A 0.9800
C23 H23B 0.9800
C23 H23C 0.9800
C24 H24A 0.9800
C24 H24B 0.9800
C24 H24C 0.9800
C25 C30 1.350(4)
C25 C26 1.374(3)
C25 H25 0.9500
C26 C27 1.361(3)
C26 C31 1.454(4)
C27 C28 1.344(4)
C27 H27 0.9500
C28 C29 1.367(3)
C28 H28 0.9500
C29 C30 1.356(3)
C29 H29 0.9500
C30 C37 1.477(3)
C31 C32 1.356(4)
C31 C36 1.371(3)
C32 C33 1.358(4)
C32 C43 1.474(3)
C33 C34 1.355(3)
C33 H33 0.9500
C34 C35 1.335(4)
C34 C44 1.471(4)
C35 C36 1.356(4)
C35 H35 0.9500
C36 C45 1.456(4)
C37 C38 1.359(3)
C37 C42 1.380(3)
C38 C39 1.377(3)
C38 C47 1.485(3)
C39 C40 1.368(3)
C39 H39 0.9500
C40 C41 1.346(3)
C40 C48 1.485(3)
C41 C42 1.370(3)
C41 H41 0.9500
C42 C46 1.464(4)
C43 H43A 0.9800
C43 H43B 0.9800
C43 H43C 0.9800
C44 H44A 0.9800
C44 H44B 0.9800
C44 H44C 0.9800
C45 H45A 0.9800
C45 H45B 0.9800
C45 H45C 0.9800
C46 H46A 0.9800
C46 H46B 0.9800
C46 H46C 0.9800
C47 H47A 0.9800
C47 H47B 0.9800
C47 H47C 0.9800
C48 H48A 0.9800
C48 H48B 0.9800
C48 H48C 0.9800

loop_
_geom_torsion_atom_site_label_1
_geom_torsion_atom_site_label_2
_geom_torsion_atom_site_label_3
_geom_torsion_atom_site_label_4
_geom_torsion
C6 C1 C2 C3 0.20(17)
C6 C1 C2 C7 179.57(10)
C1 C2 C3 C4 0.64(17)
C7 C2 C3 C4 -178.73(11)
C2 C3 C4 C5 -0.85(19)
C3 C4 C5 C6 0.20(19)
C4 C5 C6 C1 0.62(18)
C4 C5 C6 C13 -179.34(12)
C2 C1 C6 C5 -0.83(17)
C2 C1 C6 C13 179.13(11)
C3 C2 C7 C12 -103.4(2)
C1 C2 C7 C12 77.3(2)
C3 C2 C7 C8 77.2(2)
C1 C2 C7 C8 -102.1(2)
C12 C7 C8 C9 -0.30(18)
C2 C7 C8 C9 179.11(10)
C12 C7 C8 C19 179.71(12)
C2 C7 C8 C19 -0.88(18)
C7 C8 C9 C10 -0.95(19)
C19 C8 C9 C10 179.04(12)
C8 C9 C10 C11 0.92(18)
C8 C9 C10 C20 -179.89(12)
C9 C10 C11 C12 0.33(18)
C20 C10 C11 C12 -178.84(12)
C8 C7 C12 C11 1.48(17)
C2 C7 C12 C11 -177.94(10)
C8 C7 C12 C21 -177.63(12)
C2 C7 C12 C21 2.95(18)
C10 C11 C12 C7 -1.54(18)
C10 C11 C12 C21 177.57(12)
C5 C6 C13 C18 -77.5(2)
C1 C6 C13 C18 102.5(2)
C5 C6 C13 C14 101.2(2)
C1 C6 C13 C14 -78.8(2)
C18 C13 C14 C15 1.33(17)
C6 C13 C14 C15 -177.34(10)
C18 C13 C14 C23 -179.84(11)
C6 C13 C14 C23 1.49(17)
C13 C14 C15 C16 0.38(18)
C23 C14 C15 C16 -178.47(12)
C14 C15 C16 C17 -1.33(19)
C14 C15 C16 C24 177.73(13)
C15 C16 C17 C18 0.6(2)
C24 C16 C17 C18 -178.43(13)
C14 C13 C18 C17 -1.97(17)
C6 C13 C18 C17 176.72(11)
C14 C13 C18 C22 177.26(12)
C6 C13 C18 C22 -4.05(17)
C16 C17 C18 C13 1.0(2)
C16 C17 C18 C22 -178.20(13)
C30 C25 C26 C27 -0.76(17)
C30 C25 C26 C31 178.66(11)
C25 C26 C27 C28 0.59(17)
C31 C26 C27 C28 -178.84(11)
C26 C27 C28 C29 0.09(18)
C27 C28 C29 C30 -0.62(19)
C26 C25 C30 C29 0.24(17)
C26 C25 C30 C37 178.84(10)
C28 C29 C30 C25 0.45(17)
C28 C29 C30 C37 -178.13(11)
C27 C26 C31 C32 -80.5(2)
C25 C26 C31 C32 100.0(2)
C27 C26 C31 C36 98.6(2)
C25 C26 C31 C36 -80.8(2)
C36 C31 C32 C33 -2.01(17)
C26 C31 C32 C33 177.12(11)
C36 C31 C32 C43 177.85(12)
C26 C31 C32 C43 -3.03(18)
C31 C32 C33 C34 0.2(2)
C43 C32 C33 C34 -179.70(13)
C32 C33 C34 C35 1.7(2)
C32 C33 C34 C44 -176.96(13)
C33 C34 C35 C36 -1.64(19)
C44 C34 C35 C36 177.02(12)
C34 C35 C36 C31 -0.17(18)
C34 C35 C36 C45 -179.17(12)
C32 C31 C36 C35 2.05(17)
C26 C31 C36 C35 -177.07(10)
C32 C31 C36 C45 -178.97(11)
C26 C31 C36 C45 1.91(17)
C25 C30 C37 C38 81.7(2)
C29 C30 C37 C38 -99.8(2)
C25 C30 C37 C42 -97.7(2)
C29 C30 C37 C42 80.9(2)
C42 C37 C38 C39 -0.50(17)
C30 C37 C38 C39 -179.86(10)
C42 C37 C38 C47 179.22(11)
C30 C37 C38 C47 -0.15(18)
C37 C38 C39 C40 1.70(18)
C47 C38 C39 C40 -178.01(12)
C38 C39 C40 C41 -0.98(18)
C38 C39 C40 C48 179.45(11)
C39 C40 C41 C42 -0.94(19)
C48 C40 C41 C42 178.64(12)
C40 C41 C42 C37 2.12(19)
C40 C41 C42 C46 -176.89(13)
C38 C37 C42 C41 -1.35(18)
C30 C37 C42 C41 178.01(11)
C38 C37 C42 C46 177.65(12)
C30 C37 C42 C46 -2.98(18)
